data_4306229
loop_
_publ_author_name
'Victor I. Ovcharenko'
'Galina V. Romanenko'
'Ksenia Yu. Maryunina'
'Artem S. Bogomyakov'
'Elena V. Gorelik'

_publ_section_title
;
Thermally Induced Magnetic Anomalies in Solvates of the
Bis(hexafluoroacetylacetonate)copper(II) Complex with Pyrazolyl-Substituted
Nitronyl Nitroxide
;
_journal_name_full 'Inorganic Chemistry'
_journal_page_first 9537
_journal_page_last 9552
_journal_paper_doi 10.1021/ic8011074
_journal_volume 47
_journal_year 2008
_chemical_formula_sum 'C27 H32 Cu F12 N4 O6'
_chemical_formula_weight 800.11
_chemical_name_systematic
; 
 catena-(bis(m2-4,4,5,5-Tetramethyl-2-
 (1-butylpyrazole-4-yl)-4,5-dihydro-1H-
 imidazol-3-oxide-1-oxyl)-tetrakis(1,
 1,1,5,5,5-hexafluoropentan-2,4-
 dionato)-di-copper(ii)) hexane solvate
;
_space_group_IT_number 2
_symmetry_cell_setting triclinic
_symmetry_space_group_name_Hall '-P 1'
_symmetry_space_group_name_H-M 'P -1'
_atom_sites_solution_hydrogens geom
_atom_sites_solution_primary direct
_atom_sites_solution_secondary difmap
_audit_creation_method SHELXL-97
_cell_angle_alpha 98.2950(10)
_cell_angle_beta 111.7570(10)
_cell_angle_gamma 97.4600(10)
_cell_formula_units_Z 4
_cell_length_a 21.2947(14)
_cell_length_b 13.1648(9)
_cell_length_c 13.4550(9)
_cell_measurement_reflns_used 8866
_cell_measurement_temperature 150(2)
_cell_measurement_theta_max 23.30
_cell_measurement_theta_min 2.14
_cell_volume 3397.0(4)
_computing_cell_refinement 'Bruker SMART'
_computing_data_collection 'Bruker SMART'
_computing_data_reduction 'Bruker SAINT'
_computing_molecular_graphics 'Bruker SHELXTL'
_computing_publication_material 'Bruker SHELXTL'
_computing_structure_refinement 'SHELXL-97 (Sheldrick, 1997)'
_computing_structure_solution 'SHELXS-97 (Sheldrick, 1990)'
_diffrn_ambient_temperature 150(2)
_diffrn_measured_fraction_theta_full 0.986
_diffrn_measured_fraction_theta_max 0.986
_diffrn_measurement_device_type 'CCD area detector'
_diffrn_measurement_method 'phi and omega scans'
_diffrn_radiation_monochromator graphite
_diffrn_radiation_source 'fine-focus sealed tube'
_diffrn_radiation_type MoK\a
_diffrn_radiation_wavelength 0.71073
_diffrn_reflns_av_R_equivalents 0.0547
_diffrn_reflns_av_sigmaI/netI 0.0452
_diffrn_reflns_limit_h_max 18
_diffrn_reflns_limit_h_min -23
_diffrn_reflns_limit_k_max 14
_diffrn_reflns_limit_k_min -13
_diffrn_reflns_limit_l_max 14
_diffrn_reflns_limit_l_min -14
_diffrn_reflns_number 14680
_diffrn_reflns_theta_full 23.30
_diffrn_reflns_theta_max 23.30
_diffrn_reflns_theta_min 1.73
_exptl_absorpt_coefficient_mu 0.754
_exptl_absorpt_correction_type none
_exptl_crystal_density_diffrn 1.564
_exptl_crystal_density_method 'not measured'
_exptl_crystal_F_000 1628
_refine_diff_density_max 0.540
_refine_diff_density_min -0.529
_refine_diff_density_rms 0.080
_refine_ls_extinction_coef 0.0000(3)
_refine_ls_extinction_expression Fc^*^=kFc[1+0.001xFc^2^\l^3^/sin(2\q)]^-1/4^
_refine_ls_extinction_method SHELXL
_refine_ls_goodness_of_fit_ref 0.946
_refine_ls_hydrogen_treatment constr
_refine_ls_matrix_type full
_refine_ls_number_parameters 959
_refine_ls_number_reflns 9671
_refine_ls_number_restraints 0
_refine_ls_restrained_S_all 0.946
_refine_ls_R_factor_all 0.0498
_refine_ls_R_factor_gt 0.0443
_refine_ls_shift/su_max 2.132
_refine_ls_shift/su_mean 0.057
_refine_ls_structure_factor_coef Fsqd
_refine_ls_weighting_details 'calc w=1/[\s^2^(Fo^2^)+(0.0824P)^2^+2.9864P] where P=(Fo^2^+2Fc^2^)/3'
_refine_ls_weighting_scheme calc
_refine_ls_wR_factor_gt 0.1192
_refine_ls_wR_factor_ref 0.1256
_reflns_number_gt 8486
_reflns_number_total 9671
_reflns_threshold_expression >2sigma(I)
_cod_data_source_file ic8011074_si_001_29.cif
_cod_data_source_block hex150
_cod_depositor_comments
;
The following automatic conversions were performed:
'_symmetry_cell_setting' value 'Triclinic' changed to 'triclinic'
according to '/home/saulius/struct/CIF-dictionaries/cif_core.dic'
dictionary named 'cif_core.dic' version 2.4.1 from 2010-06-29.

Automatic conversion script
Id: cif_fix_enum 1527 2010-12-29 10:47:43Z saulius 
;
_cod_database_code 4306229

loop_
_symmetry_equiv_pos_as_xyz
'x, y, z'
'-x, -y, -z'

loop_
_atom_site_label
_atom_site_type_symbol
_atom_site_fract_x
_atom_site_fract_y
_atom_site_fract_z
_atom_site_U_iso_or_equiv
_atom_site_adp_type
_atom_site_occupancy
_atom_site_symmetry_multiplicity
_atom_site_calc_flag
_atom_site_refinement_flags
_atom_site_disorder_assembly
_atom_site_disorder_group
Cu1 Cu 0.5000 0.5000 0.0000 0.02321(15) Uani 1 2 d S . .
O1 O 0.43203(10) 0.37116(14) -0.03464(15) 0.0272(5) Uani 1 1 d . . .
C1 C 0.33953(17) 0.2514(3) -0.0394(3) 0.0365(8) Uani 1 1 d . . .
F1 F 0.3801(7) 0.1932(11) 0.0022(14) 0.115(7) Uani 0.50 1 d P . .
F2 F 0.3100(11) 0.2194(19) -0.1488(14) 0.083(6) Uani 0.50 1 d P . .
F3 F 0.2916(10) 0.2449(12) -0.0008(17) 0.056(4) Uani 0.50 1 d P . .
F1A F 0.3784(6) 0.1900(10) 0.0178(8) 0.072(4) Uani 0.50 1 d P . .
F2A F 0.3221(10) 0.2058(17) -0.1366(13) 0.081(6) Uani 0.50 1 d P . .
F3A F 0.2825(10) 0.2402(13) -0.0207(18) 0.064(5) Uani 0.50 1 d P . .
C2 C 0.37995(14) 0.3641(2) -0.0116(2) 0.0271(7) Uani 1 1 d . . .
C3 C 0.35663(16) 0.4437(2) 0.0355(3) 0.0334(7) Uani 1 1 d . . .
H3A H 0.3163 0.4266 0.0493 0.040 Uiso 1 1 calc R . .
C4 C 0.39025(15) 0.5468(2) 0.0627(2) 0.0273(7) Uani 1 1 d . . .
C5 C 0.36233(17) 0.6285(2) 0.1175(3) 0.0373(8) Uani 1 1 d . . .
F4 F 0.35810(13) 0.71174(17) 0.0731(2) 0.0640(6) Uani 1 1 d . . .
F5 F 0.29992(14) 0.59546(18) 0.1114(3) 0.0929(10) Uani 1 1 d . . .
F6 F 0.40329(17) 0.6624(3) 0.2201(2) 0.1068(12) Uani 1 1 d . . .
O2 O 0.44290(10) 0.58438(15) 0.04907(16) 0.0268(4) Uani 1 1 d . . .
Cu2 Cu 0.754407(16) 0.99353(2) 0.51879(3) 0.02490(13) Uani 1 1 d . . .
O3 O 0.67581(10) 1.05543(14) 0.51456(16) 0.0269(4) Uani 1 1 d . . .
C6 C 0.59604(15) 1.1265(2) 0.5669(3) 0.0327(7) Uani 1 1 d . . .
F7 F 0.54678(10) 1.08980(18) 0.46749(18) 0.0636(7) Uani 1 1 d . . .
F8 F 0.56578(11) 1.12654(17) 0.63703(18) 0.0532(5) Uani 1 1 d . . .
F9 F 0.62026(10) 1.22524(15) 0.5714(2) 0.0542(6) Uani 1 1 d . . .
C7 C 0.65319(14) 1.0637(2) 0.5889(2) 0.0267(7) Uani 1 1 d . . .
C8 C 0.67535(16) 1.0269(2) 0.6846(3) 0.0332(7) Uani 1 1 d . . .
H8A H 0.6550 1.0421 0.7356 0.040 Uiso 1 1 calc R . .
C9 C 0.72672(15) 0.9679(2) 0.7082(2) 0.0284(7) Uani 1 1 d . . .
C10 C 0.74472(19) 0.9271(3) 0.8142(3) 0.0415(8) Uani 1 1 d . . .
F10 F 0.73604(14) 0.98892(17) 0.89202(17) 0.0674(7) Uani 1 1 d . . .
F11 F 0.70542(15) 0.83381(17) 0.7955(2) 0.0753(7) Uani 1 1 d . . .
F12 F 0.80847(13) 0.9130(2) 0.8532(2) 0.0824(8) Uani 1 1 d . . .
O4 O 0.76003(10) 0.94128(14) 0.65244(16) 0.0280(5) Uani 1 1 d . . .
O5 O 0.74665(10) 1.04593(14) 0.38498(16) 0.0276(5) Uani 1 1 d . . .
C11 C 0.75497(17) 1.0550(2) 0.2177(3) 0.0368(8) Uani 1 1 d . . .
F13 F 0.68904(12) 1.0581(2) 0.17905(18) 0.0741(7) Uani 1 1 d . . .
F14 F 0.78864(13) 1.15157(16) 0.23286(18) 0.0673(7) Uani 1 1 d . . .
F15 F 0.76635(12) 0.99564(16) 0.14111(15) 0.0557(6) Uani 1 1 d . . .
C12 C 0.77752(14) 1.0173(2) 0.3259(2) 0.0264(6) Uani 1 1 d . . .
C13 C 0.82914(16) 0.9589(2) 0.3480(2) 0.0315(7) Uani 1 1 d . . .
H13A H 0.8482 0.9430 0.2954 0.038 Uiso 1 1 calc R . .
C14 C 0.85346(15) 0.9232(2) 0.4443(2) 0.0270(7) Uani 1 1 d . . .
C15 C 0.91229(16) 0.8633(2) 0.4647(3) 0.0349(7) Uani 1 1 d . . .
F16 F 0.89024(12) 0.76380(16) 0.4593(2) 0.0643(7) Uani 1 1 d . . .
F17 F 0.94127(12) 0.86669(19) 0.3937(2) 0.0625(6) Uani 1 1 d . . .
F18 F 0.96131(11) 0.8997(2) 0.56299(19) 0.0769(8) Uani 1 1 d . . .
O6 O 0.83292(10) 0.93177(14) 0.52118(16) 0.0262(4) Uani 1 1 d . . .
Cu3 Cu 1.0000 1.5000 1.0000 0.02126(14) Uani 1 2 d S . .
O7 O 1.07294(10) 1.62778(17) 1.02789(17) 0.0368(5) Uani 1 1 d . . .
C16 C 1.15063(19) 1.7522(3) 1.0034(3) 0.0467(9) Uani 1 1 d . . .
F19 F 1.19918(13) 1.76546(17) 0.9657(2) 0.0716(7) Uani 1 1 d . . .
F20 F 1.17891(16) 1.7959(2) 1.1085(2) 0.0938(10) Uani 1 1 d . . .
F21 F 1.10506(15) 1.8080(2) 0.9582(3) 0.0986(10) Uani 1 1 d . . .
C17 C 1.11552(15) 1.6386(3) 0.9842(2) 0.0338(7) Uani 1 1 d . . .
C18 C 1.13298(16) 1.5633(2) 0.9226(3) 0.0367(8) Uani 1 1 d . . .
H18A H 1.1651 1.5849 0.8924 0.044 Uiso 1 1 calc R . .
C19 C 1.10560(15) 1.4566(3) 0.9026(3) 0.0340(7) Uani 1 1 d . . .
C20 C 1.1269(2) 1.3817(3) 0.8292(4) 0.0528(10) Uani 1 1 d . . .
F22 F 1.1320(6) 1.2941(7) 0.8614(12) 0.103(5) Uani 0.50 1 d P . .
F23 F 1.1898(4) 1.4141(7) 0.8411(9) 0.080(3) Uani 0.50 1 d P . .
F24 F 1.0856(7) 1.3661(13) 0.7311(9) 0.141(7) Uani 0.50 1 d P . .
F22A F 1.0744(5) 1.3169(8) 0.7547(10) 0.089(5) Uani 0.50 1 d P . .
F23A F 1.1623(9) 1.3187(13) 0.8834(12) 0.159(8) Uani 0.50 1 d P . .
F24A F 1.1603(10) 1.4238(8) 0.7765(13) 0.145(7) Uani 0.50 1 d P . .
O8 O 1.06458(10) 1.41329(17) 0.93667(18) 0.0367(5) Uani 1 1 d . . .
O01 O 0.53804(10) 0.48080(15) 0.18173(16) 0.0295(5) Uani 1 1 d . . .
N1 N 0.59926(12) 0.46694(17) 0.23787(19) 0.0252(5) Uani 1 1 d . . .
C01 C 0.61358(16) 0.3604(2) 0.2545(2) 0.0295(7) Uani 1 1 d . . .
C02 C 0.58572(18) 0.3346(3) 0.3399(3) 0.0412(8) Uani 1 1 d . . .
H02A H 0.5352 0.3203 0.3069 0.062 Uiso 1 1 calc R . .
H02B H 0.6025 0.3944 0.4020 0.062 Uiso 1 1 calc R . .
H02C H 0.6017 0.2729 0.3654 0.062 Uiso 1 1 calc R . .
C03 C 0.57724(17) 0.2800(2) 0.1485(3) 0.0369(8) Uani 1 1 d . . .
H03A H 0.5272 0.2701 0.1272 0.055 Uiso 1 1 calc R . .
H03B H 0.5919 0.2132 0.1584 0.055 Uiso 1 1 calc R . .
H03C H 0.5891 0.3044 0.0910 0.055 Uiso 1 1 calc R . .
C04 C 0.69306(15) 0.3842(2) 0.2985(2) 0.0293(7) Uani 1 1 d . . .
C05 C 0.72143(17) 0.3747(2) 0.2091(3) 0.0356(7) Uani 1 1 d . . .
H05A H 0.7720 0.3909 0.2429 0.053 Uiso 1 1 calc R . .
H05B H 0.7049 0.4240 0.1619 0.053 Uiso 1 1 calc R . .
H05C H 0.7055 0.3030 0.1652 0.053 Uiso 1 1 calc R . .
C06 C 0.72875(18) 0.3255(2) 0.3857(3) 0.0405(8) Uani 1 1 d . . .
H06A H 0.7788 0.3453 0.4089 0.061 Uiso 1 1 calc R . .
H06B H 0.7138 0.2499 0.3557 0.061 Uiso 1 1 calc R . .
H06C H 0.7167 0.3433 0.4487 0.061 Uiso 1 1 calc R . .
N2 N 0.70835(12) 0.49924(18) 0.34731(19) 0.0273(5) Uani 1 1 d . . .
O02 O 0.76891(10) 0.54880(16) 0.41082(17) 0.0360(5) Uani 1 1 d . . .
C07 C 0.65306(14) 0.5432(2) 0.3022(2) 0.0237(6) Uani 1 1 d . . .
C08 C 0.65236(14) 0.6529(2) 0.3231(2) 0.0235(6) Uani 1 1 d . . .
C09 C 0.59671(15) 0.7013(2) 0.2783(2) 0.0261(6) Uani 1 1 d . . .
H09A H 0.5517 0.6674 0.2271 0.031 Uiso 1 1 calc R . .
N3 N 0.61825(12) 0.80349(18) 0.32062(19) 0.0266(5) Uani 1 1 d . . .
C010 C 0.57979(17) 0.8885(3) 0.3004(3) 0.0381(8) Uani 1 1 d . . .
H01A H 0.5552 0.8941 0.3500 0.046 Uiso 1 1 calc R . .
H01B H 0.6133 0.9551 0.3199 0.046 Uiso 1 1 calc R . .
C011 C 0.5300(2) 0.8769(3) 0.1890(3) 0.0599(11) Uani 1 1 d . . .
H01C H 0.4945 0.8126 0.1699 0.072 Uiso 1 1 calc R . .
H01D H 0.5537 0.8689 0.1382 0.072 Uiso 1 1 calc R . .
C012 C 0.4947(2) 0.9722(3) 0.1749(3) 0.0628(11) Uani 1 1 d . . .
H01E H 0.4807 0.9891 0.2367 0.075 Uiso 1 1 calc R . .
H01F H 0.5290 1.0330 0.1795 0.075 Uiso 1 1 calc R . .
C013 C 0.4347(3) 0.9585(4) 0.0734(5) 0.108(2) Uani 1 1 d . . .
H01G H 0.4159 1.0227 0.0717 0.162 Uiso 1 1 calc R . .
H01H H 0.3996 0.8999 0.0687 0.162 Uiso 1 1 calc R . .
H01I H 0.4481 0.9437 0.0114 0.162 Uiso 1 1 calc R . .
N4 N 0.68568(12) 0.82719(18) 0.39346(19) 0.0274(5) Uani 1 1 d . . .
C014 C 0.70581(14) 0.7360(2) 0.3932(2) 0.0254(6) Uani 1 1 d . . .
H01J H 0.7511 0.7280 0.4356 0.030 Uiso 1 1 calc R . .
O03 O 0.96073(9) 1.51605(14) 0.84378(15) 0.0255(4) Uani 1 1 d . . .
N5 N 0.89648(12) 1.52390(17) 0.79187(19) 0.0241(5) Uani 1 1 d . . .
C015 C 0.87692(15) 1.6273(2) 0.7712(2) 0.0266(6) Uani 1 1 d . . .
C016 C 0.89916(17) 1.6513(2) 0.6798(3) 0.0366(7) Uani 1 1 d . . .
H01K H 0.9496 1.6704 0.7087 0.055 Uiso 1 1 calc R . .
H01L H 0.8793 1.7096 0.6519 0.055 Uiso 1 1 calc R . .
H01M H 0.8829 1.5892 0.6204 0.055 Uiso 1 1 calc R . .
C017 C 0.91367(16) 1.7129(2) 0.8739(3) 0.0334(7) Uani 1 1 d . . .
H01N H 0.9633 1.7270 0.8908 0.050 Uiso 1 1 calc R . .
H01O H 0.9058 1.6901 0.9352 0.050 Uiso 1 1 calc R . .
H01P H 0.8956 1.7769 0.8618 0.050 Uiso 1 1 calc R . .
C018 C 0.79785(15) 1.5960(2) 0.7340(2) 0.0263(6) Uani 1 1 d . . .
C019 C 0.77355(16) 1.6057(2) 0.8277(3) 0.0329(7) Uani 1 1 d . . .
H01Q H 0.7232 1.5848 0.7980 0.049 Uiso 1 1 calc R . .
H01R H 0.7876 1.6784 0.8685 0.049 Uiso 1 1 calc R . .
H01S H 0.7943 1.5600 0.8768 0.049 Uiso 1 1 calc R . .
C020 C 0.75587(17) 1.6476(2) 0.6441(3) 0.0368(7) Uani 1 1 d . . .
H02D H 0.7066 1.6235 0.6256 0.055 Uiso 1 1 calc R . .
H02E H 0.7658 1.6285 0.5791 0.055 Uiso 1 1 calc R . .
H02F H 0.7681 1.7238 0.6697 0.055 Uiso 1 1 calc R . .
N6 N 0.78658(12) 1.48062(18) 0.68972(19) 0.0259(5) Uani 1 1 d . . .
O04 O 0.72726(10) 1.42580(15) 0.62958(17) 0.0342(5) Uani 1 1 d . . .
C021 C 0.84524(14) 1.4430(2) 0.7314(2) 0.0231(6) Uani 1 1 d . . .
C022 C 0.85066(14) 1.3353(2) 0.7096(2) 0.0234(6) Uani 1 1 d . . .
C023 C 0.91005(15) 1.2944(2) 0.7476(2) 0.0270(6) Uani 1 1 d . . .
H02G H 0.9549 1.3325 0.7949 0.032 Uiso 1 1 calc R . .
N7 N 0.89259(12) 1.19236(18) 0.70559(19) 0.0270(5) Uani 1 1 d . . .
C024 C 0.93851(16) 1.1165(2) 0.7258(3) 0.0352(7) Uani 1 1 d . . .
H02H H 0.9170 1.0530 0.6667 0.042 Uiso 1 1 calc R . .
H02I H 0.9826 1.1472 0.7228 0.042 Uiso 1 1 calc R . .
C025 C 0.9531(3) 1.0862(5) 0.8308(4) 0.0935(19) Uani 1 1 d . . .
H02J H 0.9089 1.0600 0.8360 0.112 Uiso 1 1 calc R . .
H02K H 0.9776 1.1488 0.8902 0.112 Uiso 1 1 calc R . .
C026 C 0.9976(3) 1.0000(4) 0.8483(5) 0.0880(17) Uani 1 1 d . . .
H02L H 0.9971 0.9718 0.9124 0.106 Uiso 1 1 calc R . .
H02M H 0.9772 0.9418 0.7833 0.106 Uiso 1 1 calc R . .
C027 C 1.0677(3) 1.0410(4) 0.8657(5) 0.0939(17) Uani 1 1 d . . .
H02N H 1.0942 0.9850 0.8757 0.141 Uiso 1 1 calc R . .
H02O H 1.0884 1.0975 0.9311 0.141 Uiso 1 1 calc R . .
H02P H 1.0684 1.0685 0.8020 0.141 Uiso 1 1 calc R . .
N8 N 0.82382(12) 1.16098(18) 0.64048(19) 0.0270(5) Uani 1 1 d . . .
C028 C 0.79898(14) 1.2481(2) 0.6435(2) 0.0251(6) Uani 1 1 d . . .
H02Q H 0.7519 1.2511 0.6057 0.030 Uiso 1 1 calc R . .
C1A C 0.9186(2) 1.2736(3) 0.4808(4) 0.0627(11) Uani 1 1 d . . .
H1AA H 0.8831 1.2456 0.5051 0.094 Uiso 1 1 calc R . .
H1AB H 0.9601 1.2452 0.5139 0.094 Uiso 1 1 calc R . .
H1AC H 0.9013 1.2534 0.4009 0.094 Uiso 1 1 calc R . .
C2A C 0.9360(2) 1.3916(3) 0.5154(4) 0.0692(12) Uani 1 1 d . . .
H2AA H 0.8936 1.4193 0.4828 0.083 Uiso 1 1 calc R . .
H2AB H 0.9520 1.4111 0.5960 0.083 Uiso 1 1 calc R . .
C3A C 0.9897(2) 1.4418(3) 0.4830(4) 0.0630(11) Uani 1 1 d . . .
H3AA H 0.9729 1.4226 0.4023 0.076 Uiso 1 1 calc R . .
H3AB H 1.0313 1.4118 0.5139 0.076 Uiso 1 1 calc R . .
C1B C 0.5699(2) 0.7399(3) 0.5353(4) 0.0639(11) Uani 1 1 d . . .
H1BA H 0.5577 0.7965 0.4963 0.096 Uiso 1 1 calc R . .
H1BB H 0.6149 0.7272 0.5386 0.096 Uiso 1 1 calc R . .
H1BC H 0.5721 0.7599 0.6097 0.096 Uiso 1 1 calc R . .
C2B C 0.5161(2) 0.6418(3) 0.4760(3) 0.0602(11) Uani 1 1 d . . .
H2BA H 0.5135 0.6239 0.4003 0.072 Uiso 1 1 calc R . .
H2BB H 0.4708 0.6565 0.4713 0.072 Uiso 1 1 calc R . .
C3B C 0.52842(18) 0.5476(3) 0.5276(3) 0.0520(9) Uani 1 1 d . . .
H3BA H 0.5719 0.5292 0.5268 0.062 Uiso 1 1 calc R . .
H3BB H 0.5347 0.5671 0.6050 0.062 Uiso 1 1 calc R . .

loop_
_atom_site_aniso_label
_atom_site_aniso_U_11
_atom_site_aniso_U_22
_atom_site_aniso_U_33
_atom_site_aniso_U_23
_atom_site_aniso_U_13
_atom_site_aniso_U_12
Cu1 0.0215(3) 0.0194(3) 0.0263(3) 0.0014(2) 0.0086(2) 0.00233(19)
O1 0.0277(11) 0.0230(10) 0.0277(11) 0.0009(8) 0.0105(9) 0.0009(8)
C1 0.0333(19) 0.0305(18) 0.047(2) 0.0056(17) 0.0204(17) 0.0002(15)
F1 0.057(7) 0.039(6) 0.271(18) 0.071(8) 0.070(8) 0.023(5)
F2 0.102(7) 0.063(9) 0.037(5) 0.000(5) 0.001(4) -0.047(5)
F3 0.075(8) 0.037(5) 0.062(5) -0.001(3) 0.050(6) -0.027(4)
F1A 0.066(8) 0.037(6) 0.077(5) 0.029(4) -0.011(4) -0.010(4)
F2A 0.130(12) 0.047(5) 0.060(10) -0.029(7) 0.069(11) -0.052(7)
F3A 0.044(5) 0.040(6) 0.110(13) -0.002(5) 0.041(6) 0.003(4)
C2 0.0254(16) 0.0291(16) 0.0244(15) 0.0071(13) 0.0078(13) 0.0016(12)
C3 0.0332(17) 0.0316(17) 0.0403(18) 0.0073(14) 0.0212(15) 0.0036(14)
C4 0.0288(16) 0.0306(17) 0.0244(15) 0.0091(13) 0.0099(13) 0.0105(13)
C5 0.045(2) 0.0317(18) 0.043(2) 0.0078(15) 0.0245(16) 0.0101(15)
F4 0.0905(17) 0.0428(12) 0.0866(17) 0.0237(12) 0.0561(14) 0.0330(12)
F5 0.0874(19) 0.0458(14) 0.186(3) 0.0090(16) 0.104(2) 0.0149(13)
F6 0.136(3) 0.142(3) 0.0369(14) -0.0087(15) 0.0160(15) 0.097(2)
O2 0.0273(11) 0.0230(10) 0.0291(11) 0.0050(9) 0.0103(9) 0.0045(8)
Cu2 0.0307(2) 0.0225(2) 0.0273(2) 0.00753(16) 0.01522(17) 0.01153(15)
O3 0.0307(11) 0.0238(10) 0.0293(11) 0.0044(9) 0.0141(9) 0.0102(8)
C6 0.0320(17) 0.0287(17) 0.0382(18) 0.0034(14) 0.0158(15) 0.0074(13)
F7 0.0408(12) 0.0758(16) 0.0554(14) -0.0129(12) 0.0023(10) 0.0290(11)
F8 0.0568(13) 0.0634(14) 0.0677(14) 0.0259(11) 0.0446(12) 0.0342(11)
F9 0.0492(12) 0.0322(11) 0.0945(17) 0.0227(11) 0.0359(12) 0.0203(9)
C7 0.0266(15) 0.0162(14) 0.0334(17) -0.0012(12) 0.0114(13) -0.0001(12)
C8 0.0412(18) 0.0300(17) 0.0377(18) 0.0074(14) 0.0246(15) 0.0112(14)
C9 0.0372(17) 0.0198(15) 0.0299(16) 0.0046(12) 0.0162(14) 0.0032(13)
C10 0.062(2) 0.0365(19) 0.0403(19) 0.0134(16) 0.0307(18) 0.0231(17)
F10 0.126(2) 0.0599(14) 0.0386(12) 0.0180(10) 0.0449(13) 0.0475(14)
F11 0.125(2) 0.0463(13) 0.0640(15) 0.0292(12) 0.0438(15) 0.0089(13)
F12 0.0787(17) 0.141(2) 0.0558(15) 0.0568(16) 0.0318(13) 0.0625(17)
O4 0.0370(12) 0.0218(10) 0.0296(11) 0.0062(9) 0.0163(10) 0.0103(9)
O5 0.0351(11) 0.0226(10) 0.0301(11) 0.0076(9) 0.0164(10) 0.0098(9)
C11 0.047(2) 0.0356(19) 0.0342(18) 0.0086(15) 0.0209(16) 0.0150(15)
F13 0.0579(15) 0.131(2) 0.0454(13) 0.0400(14) 0.0181(11) 0.0449(14)
F14 0.1115(19) 0.0377(12) 0.0507(13) 0.0210(10) 0.0291(13) 0.0045(12)
F15 0.0941(16) 0.0526(13) 0.0320(11) 0.0116(9) 0.0313(11) 0.0319(11)
C12 0.0302(16) 0.0181(14) 0.0277(16) 0.0003(12) 0.0111(13) 0.0004(12)
C13 0.0391(18) 0.0321(17) 0.0305(17) 0.0069(14) 0.0202(14) 0.0112(14)
C14 0.0287(16) 0.0178(14) 0.0322(17) -0.0016(12) 0.0126(13) 0.0027(12)
C15 0.0372(18) 0.0353(19) 0.0388(19) 0.0063(15) 0.0204(16) 0.0148(14)
F16 0.0672(14) 0.0396(12) 0.112(2) 0.0316(12) 0.0519(14) 0.0316(10)
F17 0.0694(15) 0.0836(16) 0.0780(16) 0.0429(13) 0.0568(13) 0.0505(13)
F18 0.0491(13) 0.1012(19) 0.0570(15) -0.0158(13) -0.0031(11) 0.0443(13)
O6 0.0299(11) 0.0222(10) 0.0293(11) 0.0040(8) 0.0139(9) 0.0094(8)
Cu3 0.0206(3) 0.0189(3) 0.0216(3) 0.0016(2) 0.0069(2) 0.00183(19)
O7 0.0299(12) 0.0496(14) 0.0270(11) 0.0018(10) 0.0108(10) 0.0025(10)
C16 0.050(2) 0.044(2) 0.049(2) 0.0064(18) 0.0249(18) 0.0059(17)
F19 0.0893(18) 0.0413(12) 0.1027(19) 0.0047(12) 0.0694(16) -0.0078(11)
F20 0.126(2) 0.0698(17) 0.0600(16) -0.0174(13) 0.0404(16) -0.0423(16)
F21 0.0841(19) 0.0535(16) 0.158(3) 0.0456(18) 0.0369(19) 0.0223(14)
C17 0.0282(16) 0.0417(19) 0.0281(16) 0.0090(14) 0.0081(14) 0.0026(14)
C18 0.0381(18) 0.0358(18) 0.0423(19) 0.0082(15) 0.0246(15) 0.0019(14)
C19 0.0242(16) 0.0408(19) 0.0339(17) 0.0112(15) 0.0076(14) 0.0041(14)
C20 0.047(2) 0.038(2) 0.072(3) 0.006(2) 0.025(2) 0.0076(19)
F22 0.121(9) 0.041(3) 0.212(16) 0.066(6) 0.113(11) 0.047(4)
F23 0.078(4) 0.056(4) 0.132(7) -0.010(5) 0.085(5) 0.001(3)
F24 0.170(15) 0.187(15) 0.039(4) -0.017(8) -0.005(7) 0.132(11)
F22A 0.071(6) 0.095(7) 0.082(8) -0.041(6) 0.041(6) -0.016(6)
F23A 0.163(13) 0.197(17) 0.107(7) 0.005(9) 0.016(8) 0.146(12)
F24A 0.272(18) 0.048(4) 0.197(13) -0.012(8) 0.213(14) -0.017(9)
O8 0.0272(11) 0.0403(13) 0.0393(13) 0.0184(10) 0.0073(10) 0.0022(9)
O01 0.0256(11) 0.0277(11) 0.0298(11) 0.0042(9) 0.0055(9) 0.0057(8)
N1 0.0289(14) 0.0211(12) 0.0246(13) 0.0046(10) 0.0093(11) 0.0063(10)
C01 0.0433(18) 0.0158(14) 0.0308(16) 0.0055(12) 0.0156(14) 0.0071(13)
C02 0.055(2) 0.0309(18) 0.047(2) 0.0147(15) 0.0280(17) 0.0076(15)
C03 0.0448(19) 0.0220(16) 0.0342(18) 0.0022(13) 0.0072(15) 0.0040(14)
C04 0.0399(18) 0.0217(15) 0.0257(15) 0.0050(12) 0.0107(13) 0.0118(13)
C05 0.0443(19) 0.0306(17) 0.0349(18) 0.0040(14) 0.0184(15) 0.0125(14)
C06 0.055(2) 0.0314(17) 0.0355(18) 0.0098(14) 0.0129(16) 0.0204(15)
N2 0.0306(14) 0.0224(13) 0.0250(13) 0.0032(10) 0.0065(11) 0.0077(11)
O02 0.0304(12) 0.0326(12) 0.0353(12) 0.0014(10) 0.0037(10) 0.0080(9)
C07 0.0262(15) 0.0221(15) 0.0213(14) 0.0036(12) 0.0082(12) 0.0047(12)
C08 0.0285(15) 0.0188(14) 0.0230(14) 0.0043(12) 0.0098(12) 0.0057(12)
C09 0.0281(16) 0.0245(16) 0.0227(15) 0.0008(12) 0.0081(12) 0.0057(12)
N3 0.0292(14) 0.0236(13) 0.0247(13) 0.0025(10) 0.0078(11) 0.0089(10)
C010 0.0423(19) 0.0357(18) 0.0381(18) 0.0083(15) 0.0131(15) 0.0222(15)
C011 0.073(3) 0.038(2) 0.047(2) 0.0032(18) -0.003(2) 0.0252(19)
C012 0.087(3) 0.042(2) 0.049(2) 0.0118(18) 0.010(2) 0.025(2)
C013 0.105(4) 0.065(3) 0.118(5) 0.019(3) -0.004(4) 0.042(3)
N4 0.0308(14) 0.0238(13) 0.0258(13) 0.0056(10) 0.0085(11) 0.0066(10)
C014 0.0249(15) 0.0220(15) 0.0270(15) 0.0072(12) 0.0068(12) 0.0057(12)
O03 0.0220(11) 0.0261(10) 0.0260(10) 0.0025(8) 0.0083(9) 0.0037(8)
N5 0.0267(13) 0.0184(12) 0.0271(13) 0.0029(10) 0.0111(11) 0.0054(10)
C015 0.0351(17) 0.0167(14) 0.0291(16) 0.0063(12) 0.0128(13) 0.0074(12)
C016 0.0455(19) 0.0288(17) 0.0397(18) 0.0100(14) 0.0211(16) 0.0061(14)
C017 0.0397(18) 0.0195(15) 0.0366(18) 0.0035(13) 0.0118(14) 0.0036(13)
C018 0.0327(16) 0.0183(14) 0.0274(15) 0.0038(12) 0.0106(13) 0.0083(12)
C019 0.0366(18) 0.0294(16) 0.0346(17) 0.0059(14) 0.0162(14) 0.0081(13)
C020 0.0445(19) 0.0306(17) 0.0364(18) 0.0112(14) 0.0125(15) 0.0174(14)
N6 0.0260(14) 0.0211(12) 0.0274(13) 0.0036(10) 0.0078(11) 0.0045(10)
O04 0.0277(12) 0.0291(11) 0.0379(12) 0.0020(10) 0.0059(10) 0.0063(9)
C021 0.0236(15) 0.0214(15) 0.0226(14) 0.0027(12) 0.0087(12) 0.0029(12)
C022 0.0268(15) 0.0198(14) 0.0216(14) 0.0020(12) 0.0082(12) 0.0047(12)
C023 0.0289(16) 0.0223(15) 0.0245(15) -0.0029(12) 0.0083(13) 0.0025(12)
N7 0.0281(13) 0.0224(13) 0.0257(13) 0.0008(10) 0.0054(11) 0.0090(10)
C024 0.0371(18) 0.0263(16) 0.0366(18) 0.0013(14) 0.0073(14) 0.0157(13)
C025 0.127(4) 0.124(4) 0.097(4) 0.079(4) 0.074(4) 0.102(4)
C026 0.104(4) 0.112(4) 0.100(4) 0.072(3) 0.063(3) 0.074(3)
C027 0.082(4) 0.076(3) 0.134(5) 0.052(3) 0.037(3) 0.034(3)
N8 0.0287(13) 0.0218(13) 0.0262(13) 0.0037(10) 0.0066(11) 0.0047(10)
C028 0.0268(15) 0.0194(15) 0.0268(15) 0.0049(12) 0.0080(12) 0.0051(12)
C1A 0.058(3) 0.063(3) 0.069(3) 0.018(2) 0.026(2) 0.012(2)
C2A 0.059(3) 0.077(3) 0.080(3) 0.024(3) 0.032(2) 0.018(2)
C3A 0.051(2) 0.070(3) 0.072(3) 0.020(2) 0.027(2) 0.014(2)
C1B 0.061(3) 0.068(3) 0.079(3) 0.031(2) 0.035(2) 0.029(2)
C2B 0.051(2) 0.083(3) 0.064(3) 0.035(2) 0.028(2) 0.032(2)
C3B 0.049(2) 0.067(3) 0.052(2) 0.0197(19) 0.0236(18) 0.0325(18)

loop_
_atom_type_symbol
_atom_type_description
_atom_type_scat_dispersion_real
_atom_type_scat_dispersion_imag
_atom_type_scat_source
C C 0.0033 0.0016 'International Tables Vol C Tables 4.2.6.8 and 6.1.1.4'
H H 0.0000 0.0000 'International Tables Vol C Tables 4.2.6.8 and 6.1.1.4'
N N 0.0061 0.0033 'International Tables Vol C Tables 4.2.6.8 and 6.1.1.4'
O O 0.0106 0.0060 'International Tables Vol C Tables 4.2.6.8 and 6.1.1.4'
F F 0.0171 0.0103 'International Tables Vol C Tables 4.2.6.8 and 6.1.1.4'
Cu Cu 0.3201 1.2651 'International Tables Vol C Tables 4.2.6.8 and 6.1.1.4'

loop_
_geom_angle_atom_site_label_1
_geom_angle_atom_site_label_2
_geom_angle_atom_site_label_3
_geom_angle
_geom_angle_site_symmetry_1
_geom_angle_site_symmetry_3
_geom_angle_publ_flag
O1 Cu1 O1 180.00(10) 2_665 . ?
O1 Cu1 O2 91.65(8) 2_665 2_665 ?
O1 Cu1 O2 88.35(8) . 2_665 ?
O1 Cu1 O2 88.35(8) 2_665 . ?
O1 Cu1 O2 91.64(8) . . ?
O2 Cu1 O2 179.999(1) 2_665 . ?
O1 Cu1 O01 93.52(7) 2_665 . ?
O1 Cu1 O01 86.48(7) . . ?
O2 Cu1 O01 99.09(7) 2_665 . ?
O2 Cu1 O01 80.91(7) . . ?
O1 Cu1 O01 86.48(7) 2_665 2_665 ?
O1 Cu1 O01 93.52(7) . 2_665 ?
O2 Cu1 O01 80.90(7) 2_665 2_665 ?
O2 Cu1 O01 99.10(7) . 2_665 ?
O01 Cu1 O01 180.0 . 2_665 ?
C2 O1 Cu1 124.88(18) . . ?
F1A C1 F3A 105.9(10) . . ?
F1A C1 F2A 103.1(13) . . ?
F3A C1 F2A 105.8(13) . . ?
F1A C1 F2 117.2(13) . . ?
F3A C1 F2 97.8(14) . . ?
F2A C1 F2 14(2) . . ?
F1A C1 F1 9.5(13) . . ?
F3A C1 F1 114.3(10) . . ?
F2A C1 F1 95.9(15) . . ?
F2 C1 F1 110.3(13) . . ?
F1A C1 F3 98.9(11) . . ?
F3A C1 F3 11.2(19) . . ?
F2A C1 F3 116.4(13) . . ?
F2 C1 F3 109.0(14) . . ?
F1 C1 F3 107.9(11) . . ?
F1A C1 C2 111.3(5) . . ?
F3A C1 C2 115.6(8) . . ?
F2A C1 C2 114.1(9) . . ?
F2 C1 C2 108.6(10) . . ?
F1 C1 C2 109.4(7) . . ?
F3 C1 C2 111.6(8) . . ?
F1A F1 C1 107(6) . . ?
F1A F1 F2A 135(6) . . ?
C1 F1 F2A 41.9(9) . . ?
F2A F2 C1 67(5) . . ?
F2A F2 F3A 93(5) . . ?
C1 F2 F3A 40.7(8) . . ?
F3A F3 C1 89(6) . . ?
F3A F3 F1A 114(7) . . ?
C1 F3 F1A 41.3(7) . . ?
F1 F1A C1 63(6) . . ?
F1 F1A F3 101(6) . . ?
C1 F1A F3 39.8(6) . . ?
F1 F1A F3A 97(6) . . ?
C1 F1A F3A 36.7(6) . . ?
F3 F1A F3A 6.4(12) . . ?
F1 F1A F2A 41(6) . . ?
C1 F1A F2A 36.8(7) . . ?
F3 F1A F2A 64.9(8) . . ?
F3A F1A F2A 59.0(8) . . ?
F2 F2A C1 99(6) . . ?
F2 F2A F1 141(6) . . ?
C1 F2A F1 42.2(8) . . ?
F2 F2A F1A 138(5) . . ?
C1 F2A F1A 40.2(8) . . ?
F1 F2A F1A 4.7(9) . . ?
F3 F3A C1 80(6) . . ?
F3 F3A F1A 60(6) . . ?
C1 F3A F1A 37.4(6) . . ?
F3 F3A F2 121(6) . . ?
C1 F3A F2 41.4(8) . . ?
F1A F3A F2 67.2(9) . . ?
O1 C2 C3 128.1(3) . . ?
O1 C2 C1 113.3(3) . . ?
C3 C2 C1 118.6(3) . . ?
C4 C3 C2 121.9(3) . . ?
O2 C4 C3 128.3(3) . . ?
O2 C4 C5 113.4(3) . . ?
C3 C4 C5 118.3(3) . . ?
F6 C5 F5 108.6(3) . . ?
F6 C5 F4 106.0(3) . . ?
F5 C5 F4 104.9(3) . . ?
F6 C5 C4 110.6(3) . . ?
F5 C5 C4 114.1(3) . . ?
F4 C5 C4 112.2(3) . . ?
C4 O2 Cu1 124.34(18) . . ?
O3 Cu2 O6 179.28(8) . . ?
O3 Cu2 O5 86.93(8) . . ?
O6 Cu2 O5 92.37(8) . . ?
O3 Cu2 O4 91.85(8) . . ?
O6 Cu2 O4 88.85(8) . . ?
O5 Cu2 O4 178.71(7) . . ?
O3 Cu2 N4 95.49(8) . . ?
O6 Cu2 N4 84.30(8) . . ?
O5 Cu2 N4 85.63(8) . . ?
O4 Cu2 N4 94.07(8) . . ?
O3 Cu2 N8 84.89(8) . . ?
O6 Cu2 N8 95.30(8) . . ?
O5 Cu2 N8 93.06(8) . . ?
O4 Cu2 N8 87.24(8) . . ?
N4 Cu2 N8 178.62(8) . . ?
C7 O3 Cu2 125.17(19) . . ?
F9 C6 F8 106.9(2) . . ?
F9 C6 F7 106.8(3) . . ?
F8 C6 F7 107.0(3) . . ?
F9 C6 C7 110.7(2) . . ?
F8 C6 C7 113.9(3) . . ?
F7 C6 C7 111.2(2) . . ?
O3 C7 C8 128.2(3) . . ?
O3 C7 C6 112.5(3) . . ?
C8 C7 C6 119.2(3) . . ?
C7 C8 C9 121.7(3) . . ?
O4 C9 C8 128.4(3) . . ?
O4 C9 C10 114.6(3) . . ?
C8 C9 C10 117.0(3) . . ?
F12 C10 F10 107.8(3) . . ?
F12 C10 F11 105.6(3) . . ?
F10 C10 F11 107.6(3) . . ?
F12 C10 C9 112.2(3) . . ?
F10 C10 C9 113.2(3) . . ?
F11 C10 C9 110.0(3) . . ?
C9 O4 Cu2 123.61(18) . . ?
C12 O5 Cu2 123.46(18) . . ?
F13 C11 F15 107.6(3) . . ?
F13 C11 F14 106.6(3) . . ?
F15 C11 F14 107.7(3) . . ?
F13 C11 C12 111.6(3) . . ?
F15 C11 C12 113.0(3) . . ?
F14 C11 C12 110.2(3) . . ?
O5 C12 C13 128.1(3) . . ?
O5 C12 C11 113.9(2) . . ?
C13 C12 C11 118.0(3) . . ?
C14 C13 C12 121.9(3) . . ?
O6 C14 C13 128.6(3) . . ?
O6 C14 C15 112.5(3) . . ?
C13 C14 C15 118.8(3) . . ?
F16 C15 F18 106.7(3) . . ?
F16 C15 F17 106.8(3) . . ?
F18 C15 F17 107.4(3) . . ?
F16 C15 C14 110.9(3) . . ?
F18 C15 C14 111.4(3) . . ?
F17 C15 C14 113.4(3) . . ?
C14 O6 Cu2 124.14(19) . . ?
O03 Cu3 O03 180.00(10) 2_787 . ?
O03 Cu3 O7 93.29(8) 2_787 . ?
O03 Cu3 O7 86.71(8) . . ?
O03 Cu3 O7 86.71(8) 2_787 2_787 ?
O03 Cu3 O7 93.29(8) . 2_787 ?
O7 Cu3 O7 180.0 . 2_787 ?
O03 Cu3 O8 80.62(7) 2_787 2_787 ?
O03 Cu3 O8 99.38(7) . 2_787 ?
O7 Cu3 O8 95.04(8) . 2_787 ?
O7 Cu3 O8 84.96(8) 2_787 2_787 ?
O03 Cu3 O8 99.38(7) 2_787 . ?
O03 Cu3 O8 80.62(7) . . ?
O7 Cu3 O8 84.96(8) . . ?
O7 Cu3 O8 95.04(8) 2_787 . ?
O8 Cu3 O8 180.000(1) 2_787 . ?
C17 O7 Cu3 127.6(2) . . ?
F19 C16 F20 107.1(3) . . ?
F19 C16 F21 107.7(3) . . ?
F20 C16 F21 105.5(3) . . ?
F19 C16 C17 114.5(3) . . ?
F20 C16 C17 111.2(3) . . ?
F21 C16 C17 110.4(3) . . ?
O7 C17 C18 128.9(3) . . ?
O7 C17 C16 113.0(3) . . ?
C18 C17 C16 118.0(3) . . ?
C17 C18 C19 122.9(3) . . ?
O8 C19 C18 128.1(3) . . ?
O8 C19 C20 114.2(3) . . ?
C18 C19 C20 117.7(3) . . ?
F22A C20 F23A 102.1(9) . . ?
F22A C20 F23 134.5(7) . . ?
F23A C20 F23 74.8(8) . . ?
F22A C20 F24 37.0(8) . . ?
F23A C20 F24 130.1(8) . . ?
F23 C20 F24 111.6(9) . . ?
F22A C20 F24A 105.0(8) . . ?
F23A C20 F24A 108.9(10) . . ?
F23 C20 F24A 40.6(8) . . ?
F24 C20 F24A 72.9(9) . . ?
F22A C20 F22 76.8(8) . . ?
F23A C20 F22 27.6(9) . . ?
F23 C20 F22 100.5(7) . . ?
F24 C20 F22 110.6(9) . . ?
F24A C20 F22 126.8(9) . . ?
F22A C20 C19 111.7(5) . . ?
F23A C20 C19 111.3(7) . . ?
F23 C20 C19 111.4(5) . . ?
F24 C20 C19 111.2(6) . . ?
F24A C20 C19 116.6(6) . . ?
F22 C20 C19 111.0(6) . . ?
F22A F22 F23A 124(2) . . ?
F22A F22 C20 51.4(5) . . ?
F23A F22 C20 77.7(17) . . ?
F23A F23 F24A 115.1(14) . . ?
F23A F23 C20 53.0(6) . . ?
F24A F23 C20 70.4(11) . . ?
F22A F24 C20 73.7(14) . . ?
F22A F24 F24A 120.9(18) . . ?
C20 F24 F24A 55.1(6) . . ?
F24 F22A C20 69.3(12) . . ?
F24 F22A F22 116.7(15) . . ?
C20 F22A F22 51.7(5) . . ?
F23 F23A C20 52.1(7) . . ?
F23 F23A F22 123(2) . . ?
C20 F23A F22 74.6(17) . . ?
F23 F24A C20 69.0(9) . . ?
F23 F24A F24 118.6(14) . . ?
C20 F24A F24 52.0(6) . . ?
C19 O8 Cu3 122.3(2) . . ?
N1 O01 Cu1 124.07(16) . . ?
O01 N1 C07 125.2(2) . . ?
O01 N1 C01 122.0(2) . . ?
C07 N1 C01 111.8(2) . . ?
N1 C01 C03 110.6(2) . . ?
N1 C01 C02 105.6(2) . . ?
C03 C01 C02 110.6(3) . . ?
N1 C01 C04 100.1(2) . . ?
C03 C01 C04 115.4(2) . . ?
C02 C01 C04 113.6(3) . . ?
N2 C04 C06 110.0(2) . . ?
N2 C04 C05 105.7(2) . . ?
C06 C04 C05 110.6(3) . . ?
N2 C04 C01 100.6(2) . . ?
C06 C04 C01 114.9(3) . . ?
C05 C04 C01 114.0(2) . . ?
O02 N2 C07 125.7(2) . . ?
O02 N2 C04 122.3(2) . . ?
C07 N2 C04 111.3(2) . . ?
N1 C07 N2 108.5(2) . . ?
N1 C07 C08 126.1(3) . . ?
N2 C07 C08 125.4(2) . . ?
C09 C08 C014 103.8(2) . . ?
C09 C08 C07 127.2(3) . . ?
C014 C08 C07 128.9(3) . . ?
N3 C09 C08 107.5(2) . . ?
C09 N3 N4 112.0(2) . . ?
C09 N3 C010 129.1(2) . . ?
N4 N3 C010 118.9(2) . . ?
C011 C010 N3 115.5(3) . . ?
C010 C011 C012 111.5(3) . . ?
C013 C012 C011 115.3(4) . . ?
C014 N4 N3 104.7(2) . . ?
C014 N4 Cu2 125.04(18) . . ?
N3 N4 Cu2 129.81(17) . . ?
N4 C014 C08 112.0(2) . . ?
N5 O03 Cu3 123.48(15) . . ?
O03 N5 C021 124.3(2) . . ?
O03 N5 C015 121.9(2) . . ?
C021 N5 C015 112.1(2) . . ?
N5 C015 C017 110.8(2) . . ?
N5 C015 C016 105.6(2) . . ?
C017 C015 C016 110.7(2) . . ?
N5 C015 C018 99.5(2) . . ?
C017 C015 C018 115.6(2) . . ?
C016 C015 C018 113.6(2) . . ?
N6 C018 C020 109.5(2) . . ?
N6 C018 C019 106.0(2) . . ?
C020 C018 C019 111.0(2) . . ?
N6 C018 C015 100.5(2) . . ?
C020 C018 C015 114.8(2) . . ?
C019 C018 C015 114.1(2) . . ?
O04 N6 C021 125.5(2) . . ?
O04 N6 C018 122.3(2) . . ?
C021 N6 C018 111.8(2) . . ?
N5 C021 N6 107.9(2) . . ?
N5 C021 C022 126.7(2) . . ?
N6 C021 C022 125.3(2) . . ?
C023 C022 C028 104.1(2) . . ?
C023 C022 C021 127.0(2) . . ?
C028 C022 C021 128.9(3) . . ?
N7 C023 C022 107.4(2) . . ?
C023 N7 N8 112.3(2) . . ?
C023 N7 C024 126.5(2) . . ?
N8 N7 C024 121.1(2) . . ?
C025 C024 N7 113.5(3) . . ?
C024 C025 C026 113.2(4) . . ?
C027 C026 C025 111.4(5) . . ?
C028 N8 N7 104.5(2) . . ?
C028 N8 Cu2 122.68(18) . . ?
N7 N8 Cu2 132.39(17) . . ?
N8 C028 C022 111.8(2) . . ?
C3A C2A C1A 113.8(4) . . ?
C2A C3A C3A 116.4(5) . 2_786 ?
C1B C2B C3B 115.1(3) . . ?
C3B C3B C2B 114.6(4) 2_666 . ?

loop_
_geom_bond_atom_site_label_1
_geom_bond_atom_site_label_2
_geom_bond_distance
_geom_bond_site_symmetry_2
_geom_bond_publ_flag
Cu1 O1 1.9552(18) 2_665 ?
Cu1 O1 1.9553(18) . ?
Cu1 O2 1.9703(19) 2_665 ?
Cu1 O2 1.9703(19) . ?
Cu1 O01 2.337(2) . ?
Cu1 O01 2.337(2) 2_665 ?
O1 C2 1.254(3) . ?
C1 F1A 1.347(12) . ?
C1 F3A 1.324(15) . ?
C1 F2A 1.250(15) . ?
C1 F2 1.343(18) . ?
C1 F1 1.259(12) . ?
C1 F3 1.306(14) . ?
C1 C2 1.533(4) . ?
F1 F1A 0.23(3) . ?
F1 F2A 1.86(3) . ?
F2 F2A 0.34(5) . ?
F2 F3A 2.01(3) . ?
F3 F3A 0.26(5) . ?
F3 F1A 2.02(2) . ?
F1A F3A 2.13(2) . ?
F1A F2A 2.03(2) . ?
C2 C3 1.386(4) . ?
C3 C4 1.378(4) . ?
C4 O2 1.254(3) . ?
C4 C5 1.523(4) . ?
C5 F6 1.301(4) . ?
C5 F5 1.311(4) . ?
C5 F4 1.319(4) . ?
Cu2 O3 1.9405(19) . ?
Cu2 O6 1.9436(18) . ?
Cu2 O5 1.9779(19) . ?
Cu2 O4 1.9848(19) . ?
Cu2 N4 2.460(2) . ?
Cu2 N8 2.458(2) . ?
O3 C7 1.259(3) . ?
C6 F9 1.319(4) . ?
C6 F8 1.325(4) . ?
C6 F7 1.328(4) . ?
C6 C7 1.522(4) . ?
C7 C8 1.380(4) . ?
C8 C9 1.391(4) . ?
C9 O4 1.254(3) . ?
C9 C10 1.530(4) . ?
C10 F12 1.311(4) . ?
C10 F10 1.315(4) . ?
C10 F11 1.326(4) . ?
O5 C12 1.254(3) . ?
C11 F13 1.312(4) . ?
C11 F15 1.317(4) . ?
C11 F14 1.323(4) . ?
C11 C12 1.533(4) . ?
C12 C13 1.390(4) . ?
C13 C14 1.381(4) . ?
C14 O6 1.261(3) . ?
C14 C15 1.527(4) . ?
C15 F16 1.315(4) . ?
C15 F18 1.316(4) . ?
C15 F17 1.319(4) . ?
Cu3 O03 2.0082(19) 2_787 ?
Cu3 O03 2.0083(19) . ?
Cu3 O7 2.023(2) . ?
Cu3 O7 2.023(2) 2_787 ?
Cu3 O8 2.217(2) 2_787 ?
Cu3 O8 2.217(2) . ?
O7 C17 1.254(4) . ?
C16 F19 1.313(4) . ?
C16 F20 1.319(4) . ?
C16 F21 1.314(4) . ?
C16 C17 1.523(5) . ?
C17 C18 1.376(4) . ?
C18 C19 1.396(4) . ?
C19 O8 1.241(4) . ?
C19 C20 1.524(5) . ?
C20 F22A 1.287(10) . ?
C20 F23A 1.310(13) . ?
C20 F23 1.294(9) . ?
C20 F24 1.254(11) . ?
C20 F24A 1.305(9) . ?
C20 F22 1.292(9) . ?
F22 F22A 1.603(17) . ?
F22 F23A 0.62(2) . ?
F23 F23A 1.582(18) . ?
F23 F24A 0.902(17) . ?
F24 F22A 0.808(18) . ?
F24 F24A 1.522(18) . ?
O01 N1 1.294(3) . ?
N1 C07 1.336(4) . ?
N1 C01 1.505(4) . ?
C01 C03 1.513(4) . ?
C01 C02 1.533(4) . ?
C01 C04 1.542(4) . ?
C04 N2 1.503(4) . ?
C04 C06 1.518(4) . ?
C04 C05 1.531(4) . ?
N2 O02 1.274(3) . ?
N2 C07 1.356(4) . ?
C07 C08 1.434(4) . ?
C08 C09 1.397(4) . ?
C08 C014 1.403(4) . ?
C09 N3 1.331(4) . ?
N3 N4 1.368(3) . ?
N3 C010 1.469(4) . ?
C010 C011 1.451(5) . ?
C011 C012 1.543(5) . ?
C012 C013 1.451(6) . ?
N4 C014 1.326(4) . ?
O03 N5 1.311(3) . ?
N5 C021 1.333(4) . ?
N5 C015 1.509(3) . ?
C015 C017 1.520(4) . ?
C015 C016 1.530(4) . ?
C015 C018 1.546(4) . ?
C018 N6 1.503(3) . ?
C018 C020 1.521(4) . ?
C018 C019 1.526(4) . ?
N6 O04 1.268(3) . ?
N6 C021 1.357(4) . ?
C021 C022 1.434(4) . ?
C022 C023 1.388(4) . ?
C022 C028 1.404(4) . ?
C023 N7 1.325(4) . ?
N7 N8 1.368(3) . ?
N7 C024 1.471(4) . ?
C024 C025 1.457(5) . ?
C025 C026 1.559(6) . ?
C026 C027 1.440(7) . ?
N8 C028 1.325(4) . ?
C1A C2A 1.511(6) . ?
C2A C3A 1.479(6) . ?
C3A C3A 1.492(8) 2_786 ?
C1B C2B 1.502(6) . ?
C2B C3B 1.513(5) . ?
C3B C3B 1.502(8) 2_666 ?
